data_7232262
loop_
_publ_author_name
'Drescher (n\'ee Oschmann), Wiebke'
'Borner, Corinna'
'Tindall, Daniel J.'
'Kleeberg, Christian'

_publ_section_title
;
 Exploring unsymmetrical diboranes(4) as boryl ligand precursors:
 platinum(ii) bis-boryl complexes
;
_journal_issue 7
_journal_name_full 'RSC Advances'
_journal_page_first 3900
_journal_paper_doi 10.1039/C9RA00170K
_journal_volume 9
_journal_year 2019
_chemical_formula_moiety 'C46 H50 B2 O4 P2 Pt, C4 H8 O'
_chemical_formula_sum 'C50 H58 B2 O5 P2 Pt'
_chemical_formula_weight 1017.61
_space_group_crystal_system triclinic
_space_group_IT_number 2
_space_group_name_Hall '-P 1'
_space_group_name_H-M_alt 'P -1'
_symmetry_space_group_name_Hall '-P 1'
_symmetry_space_group_name_H-M 'P -1'
_atom_sites_solution_hydrogens geom
_atom_sites_solution_primary heavy
_atom_sites_solution_secondary difmap
_audit_creation_method SHELXL-2018/3
_audit_update_record
;
2018-11-27 deposited with the CCDC.
2019-01-24 downloaded from the CCDC.
;
_cell_angle_alpha 68.803(5)
_cell_angle_beta 66.072(5)
_cell_angle_gamma 88.190(4)
_cell_formula_units_Z 2
_cell_length_a 12.6111(6)
_cell_length_b 14.3974(7)
_cell_length_c 14.9326(7)
_cell_measurement_reflns_used 24767
_cell_measurement_temperature 100(2)
_cell_measurement_theta_max 30.12
_cell_measurement_theta_min 2.60
_cell_volume 2289.4(2)
_computing_cell_refinement
;
 CrysAlisPro 1.171.39.46 (Rigaku Oxford Diffraction, 2018)
;
_computing_data_collection
;
 CrysAlisPro 1.171.39.46 (Rigaku Oxford Diffraction, 2018)
;
_computing_data_reduction
;
 CrysAlisPro 1.171.39.46 (Rigaku Oxford Diffraction, 2018)
;
_computing_molecular_graphics
;
 K. Brandenburg, 2017, Diamond 4.4.1, Crystal Impact GbR, Bonn, Germany.
;
_computing_publication_material
;
 WinGX v2014.1 (L. J. Farrugia, J. Appl. Cryst., 2012, 45, 849-854.)
;
_computing_structure_refinement
;
 SHELXL-2018/3 (G. M. Sheldrick, Acta Cryst., 2015, C71, 3--8)
;
_computing_structure_solution
;
 SHELXS-86 (G. M. Sheldrick, Acta Cryst., 2008, A64, 112-122)
;
_diffrn_ambient_environment N~2~
_diffrn_ambient_temperature 100(2)
_diffrn_detector_area_resol_mean 16.1419
_diffrn_detector_type EOS
_diffrn_measured_fraction_theta_full 0.994
_diffrn_measured_fraction_theta_max 0.932
_diffrn_measurement_device 'four-circle diffractometer'
_diffrn_measurement_device_type 'Oxford Diffraction, Xcalibur, EOS'
_diffrn_measurement_method \w-scan
_diffrn_radiation_monochromator graphite
_diffrn_radiation_source 'Enhance (Mo) X-ray Source'
_diffrn_radiation_type MoK\a
_diffrn_radiation_wavelength 0.71073
_diffrn_reflns_av_unetI/netI 0.0534
_diffrn_reflns_Laue_measured_fraction_full 0.994
_diffrn_reflns_Laue_measured_fraction_max 0.932
_diffrn_reflns_limit_h_max 17
_diffrn_reflns_limit_h_min -17
_diffrn_reflns_limit_k_max 20
_diffrn_reflns_limit_k_min -20
_diffrn_reflns_limit_l_max 21
_diffrn_reflns_limit_l_min -21
_diffrn_reflns_number 18989
_diffrn_reflns_point_group_measured_fraction_full 0.994
_diffrn_reflns_point_group_measured_fraction_max 0.932
_diffrn_reflns_theta_full 29.000
_diffrn_reflns_theta_max 30.333
_diffrn_reflns_theta_min 2.188
_exptl_absorpt_coefficient_mu 3.180
_exptl_absorpt_correction_T_max 0.736
_exptl_absorpt_correction_T_min 0.349
_exptl_absorpt_correction_type gaussian
_exptl_absorpt_process_details
;
 CrysAlisPro 1.171.39.46 (Rigaku Oxford Diffraction, 2018)
 Numerical absorption correction based on gaussian integration over
            a multifaceted crystal model
 Empirical absorption correction using spherical harmonics,
 implemented in SCALE3 ABSPACK scaling algorithm.
 
 Empirical correction (ABSPACK) includes:
   - Absorption correction using spherical harmonics
   - Frame scaling
;
_exptl_crystal_colour 'clear colourless'
_exptl_crystal_density_diffrn 1.476
_exptl_crystal_description 'fragment of rod'
_exptl_crystal_F_000 1032
_exptl_crystal_recrystallization_method
;
 Diffusion of n-pentane into a solution in THF at rt.
;
_exptl_crystal_size_max 0.414
_exptl_crystal_size_mid 0.230
_exptl_crystal_size_min 0.113
_refine_diff_density_max 1.814
_refine_diff_density_min -1.177
_refine_diff_density_rms 0.116
_refine_ls_extinction_method none
_refine_ls_goodness_of_fit_ref 1.004
_refine_ls_hydrogen_treatment constr
_refine_ls_matrix_type full
_refine_ls_number_parameters 547
_refine_ls_number_reflns 18989
_refine_ls_number_restraints 0
_refine_ls_restrained_S_all 1.004
_refine_ls_R_factor_all 0.0360
_refine_ls_R_factor_gt 0.0290
_refine_ls_shift/su_max 0.001
_refine_ls_shift/su_mean 0.000
_refine_ls_structure_factor_coef Fsqd
_refine_ls_weighting_details 'w=1/[\s^2^(Fo^2^)+(0.0335P)^2^] where P=(Fo^2^+2Fc^2^)/3'
_refine_ls_weighting_scheme calc
_refine_ls_wR_factor_gt 0.0610
_refine_ls_wR_factor_ref 0.0623
_reflns_Friedel_coverage 0.000
_reflns_number_gt 16575
_reflns_number_total 18989
_reflns_threshold_expression 'I > 2\s(I)'
_cod_data_source_file c9ra00170k2.cif
_cod_data_source_block wo10ck
_cod_database_code 7232262
_shelx_shelxl_version_number 2018/3
_shelx_space_group_comment
;
The symmetry employed for this shelxl refinement is uniquely defined
by the following loop, which should always be used as a source of
symmetry information in preference to the above space-group names.
They are only intended as comments.
;

loop_
_space_group_symop_operation_xyz
'x, y, z'
'-x, -y, -z'

loop_
_atom_site_label
_atom_site_type_symbol
_atom_site_fract_x
_atom_site_fract_y
_atom_site_fract_z
_atom_site_U_iso_or_equiv
_atom_site_adp_type
_atom_site_occupancy
_atom_site_site_symmetry_order
_atom_site_calc_flag
_atom_site_refinement_flags_posn
_atom_site_refinement_flags_adp
C1 C 0.4221(3) 0.5980(3) 0.3496(3) 0.0189(8) Uani 1 1 d . .
H1A H 0.508171 0.615004 0.309433 0.023 Uiso 1 1 calc R U
H1B H 0.404056 0.571042 0.426079 0.023 Uiso 1 1 calc R U
C2 C 0.3658(3) 0.6931(3) 0.3234(3) 0.0172(8) Uani 1 1 d . .
C3 C 0.2350(3) 0.6616(3) 0.3728(3) 0.0183(8) Uani 1 1 d . .
H3A H 0.205825 0.632859 0.450921 0.022 Uiso 1 1 calc R U
H3B H 0.196139 0.721783 0.353426 0.022 Uiso 1 1 calc R U
C4 C 0.3912(4) 0.7601(3) 0.3744(3) 0.0254(9) Uani 1 1 d . .
H4A H 0.363804 0.722105 0.450759 0.038 Uiso 1 1 calc R U
H4B H 0.350264 0.819294 0.362380 0.038 Uiso 1 1 calc R U
H4C H 0.475619 0.781755 0.342575 0.038 Uiso 1 1 calc R U
C5 C 0.4133(4) 0.7500(3) 0.2036(3) 0.0232(9) Uani 1 1 d . .
H5A H 0.497914 0.769848 0.174029 0.035 Uiso 1 1 calc R U
H5B H 0.374709 0.810214 0.188331 0.035 Uiso 1 1 calc R U
H5C H 0.397858 0.706535 0.171487 0.035 Uiso 1 1 calc R U
C6 C 0.3456(3) 0.6726(3) -0.0032(3) 0.0185(8) Uani 1 1 d . .
H6A H 0.369953 0.649630 -0.062783 0.022 Uiso 1 1 calc R U
H6B H 0.404361 0.729193 -0.023753 0.022 Uiso 1 1 calc R U
C7 C 0.2271(3) 0.7096(3) 0.0154(3) 0.0177(8) Uani 1 1 d . .
C8 C 0.1375(3) 0.6184(3) 0.0574(3) 0.0199(9) Uani 1 1 d . .
H8A H 0.058144 0.638926 0.078097 0.024 Uiso 1 1 calc R U
H8B H 0.151963 0.593763 0.000114 0.024 Uiso 1 1 calc R U
C9 C 0.1935(4) 0.7599(3) 0.0960(3) 0.0215(9) Uani 1 1 d . .
H9A H 0.184020 0.710067 0.164982 0.032 Uiso 1 1 calc R U
H9B H 0.119723 0.787192 0.102795 0.032 Uiso 1 1 calc R U
H9C H 0.255311 0.814442 0.071802 0.032 Uiso 1 1 calc R U
C10 C 0.2317(4) 0.7842(3) -0.0900(3) 0.0289(10) Uani 1 1 d . .
H10A H 0.290159 0.842443 -0.117599 0.043 Uiso 1 1 calc R U
H10B H 0.154682 0.806354 -0.078909 0.043 Uiso 1 1 calc R U
H10C H 0.253102 0.751445 -0.141063 0.043 Uiso 1 1 calc R U
C11 C 0.2609(3) 0.3754(3) 0.0540(3) 0.0128(8) Uani 1 1 d . .
C12 C 0.3766(3) 0.4216(3) -0.0091(3) 0.0172(8) Uani 1 1 d . .
H12 H 0.430495 0.413239 0.022007 0.021 Uiso 1 1 calc R U
C13 C 0.4142(4) 0.4792(3) -0.1161(3) 0.0203(9) Uani 1 1 d . .
H13 H 0.493387 0.509452 -0.158182 0.024 Uiso 1 1 calc R U
C14 C 0.3359(4) 0.4924(3) -0.1607(3) 0.0252(10) Uani 1 1 d . .
H14 H 0.361175 0.532003 -0.233966 0.030 Uiso 1 1 calc R U
C15 C 0.2204(4) 0.4483(3) -0.0995(3) 0.0255(10) Uani 1 1 d . .
H15 H 0.166694 0.457972 -0.130951 0.031 Uiso 1 1 calc R U
C16 C 0.1832(3) 0.3903(3) 0.0069(3) 0.0202(9) Uani 1 1 d . .
H16 H 0.103898 0.360233 0.048441 0.024 Uiso 1 1 calc R U
C17 C 0.0717(3) 0.2442(3) 0.2379(3) 0.0126(8) Uani 1 1 d . .
C18 C -0.0219(3) 0.2894(3) 0.2872(3) 0.0220(9) Uani 1 1 d . .
H18 H -0.006861 0.349437 0.295367 0.026 Uiso 1 1 calc R U
C19 C -0.1362(3) 0.2477(3) 0.3242(3) 0.0256(10) Uani 1 1 d . .
H19 H -0.199206 0.279085 0.357445 0.031 Uiso 1 1 calc R U
C20 C -0.1589(3) 0.1601(3) 0.3128(3) 0.0240(9) Uani 1 1 d . .
H20 H -0.237382 0.131302 0.338465 0.029 Uiso 1 1 calc R U
C21 C -0.0678(3) 0.1151(3) 0.2644(3) 0.0236(9) Uani 1 1 d . .
H21 H -0.083328 0.055156 0.256285 0.028 Uiso 1 1 calc R U
C22 C 0.0474(3) 0.1569(3) 0.2271(3) 0.0183(8) Uani 1 1 d . .
H22 H 0.109939 0.125132 0.193800 0.022 Uiso 1 1 calc R U
C23 C 0.3116(3) 0.2013(3) 0.1845(3) 0.0129(7) Uani 1 1 d . .
C24 C 0.3478(3) 0.1705(3) 0.0996(3) 0.0189(8) Uani 1 1 d . .
H24 H 0.323570 0.201500 0.044304 0.023 Uiso 1 1 calc R U
C25 C 0.4186(4) 0.0950(3) 0.0944(3) 0.0274(10) Uani 1 1 d . .
H25 H 0.442379 0.074636 0.036098 0.033 Uiso 1 1 calc R U
C26 C 0.4548(3) 0.0494(3) 0.1748(3) 0.0245(9) Uani 1 1 d . .
H26 H 0.504052 -0.001753 0.171276 0.029 Uiso 1 1 calc R U
C27 C 0.4187(3) 0.0788(3) 0.2592(4) 0.0268(10) Uani 1 1 d . .
H27 H 0.442849 0.047575 0.314501 0.032 Uiso 1 1 calc R U
C28 C 0.3474(3) 0.1538(3) 0.2644(3) 0.0191(8) Uani 1 1 d . .
H28 H 0.322625 0.172916 0.323689 0.023 Uiso 1 1 calc R U
C29 C 0.0726(3) 0.2007(3) 0.5472(3) 0.0132(8) Uani 1 1 d . .
C30 C 0.0291(3) 0.1520(3) 0.5016(3) 0.0207(9) Uani 1 1 d . .
H30 H 0.070076 0.165055 0.428187 0.025 Uiso 1 1 calc R U
C31 C -0.0737(3) 0.0845(3) 0.5619(3) 0.0254(9) Uani 1 1 d . .
H31 H -0.102946 0.052763 0.529149 0.030 Uiso 1 1 calc R U
C32 C -0.1330(3) 0.0635(3) 0.6683(3) 0.0239(9) Uani 1 1 d . .
H32 H -0.203933 0.018290 0.709173 0.029 Uiso 1 1 calc R U
C33 C -0.0887(3) 0.1086(3) 0.7157(3) 0.0246(9) Uani 1 1 d . .
H33 H -0.128299 0.092545 0.789821 0.030 Uiso 1 1 calc R U
C34 C 0.0127(3) 0.1767(3) 0.6564(3) 0.0181(8) Uani 1 1 d . .
H34 H 0.041753 0.207505 0.690004 0.022 Uiso 1 1 calc R U
C35 C 0.3234(3) 0.2278(3) 0.4755(3) 0.0122(8) Uani 1 1 d . .
C36 C 0.3078(3) 0.1370(3) 0.5594(3) 0.0204(9) Uani 1 1 d . .
H36 H 0.231232 0.107039 0.612174 0.025 Uiso 1 1 calc R U
C37 C 0.4044(3) 0.0904(3) 0.5659(3) 0.0248(9) Uani 1 1 d . .
H37 H 0.393360 0.028457 0.622846 0.030 Uiso 1 1 calc R U
C38 C 0.5165(3) 0.1339(3) 0.4897(3) 0.0207(9) Uani 1 1 d . .
H38 H 0.582208 0.102204 0.494656 0.025 Uiso 1 1 calc R U
C39 C 0.5318(3) 0.2231(3) 0.4070(3) 0.0216(9) Uani 1 1 d . .
H39 H 0.608552 0.252819 0.354504 0.026 Uiso 1 1 calc R U
C40 C 0.4361(3) 0.2704(3) 0.3991(3) 0.0161(8) Uani 1 1 d . .
H40 H 0.447877 0.332012 0.341460 0.019 Uiso 1 1 calc R U
C41 C 0.1834(3) 0.3679(3) 0.5454(3) 0.0123(8) Uani 1 1 d . .
C42 C 0.2636(3) 0.3788(3) 0.5841(3) 0.0172(8) Uani 1 1 d . .
H42 H 0.332943 0.347940 0.567218 0.021 Uiso 1 1 calc R U
C43 C 0.2431(4) 0.4346(3) 0.6475(3) 0.0218(9) Uani 1 1 d . .
H43 H 0.298997 0.442762 0.672579 0.026 Uiso 1 1 calc R U
C44 C 0.1411(4) 0.4782(3) 0.6738(3) 0.0193(9) Uani 1 1 d . .
H44 H 0.126390 0.515118 0.718075 0.023 Uiso 1 1 calc R U
C45 C 0.0609(3) 0.4681(3) 0.6356(3) 0.0166(8) Uani 1 1 d . .
H45 H -0.008909 0.498163 0.653451 0.020 Uiso 1 1 calc R U
C46 C 0.0821(3) 0.4139(3) 0.5711(3) 0.0142(8) Uani 1 1 d . .
H46 H 0.027214 0.407985 0.544149 0.017 Uiso 1 1 calc R U
C47 C 0.8063(8) 0.9461(5) 0.0236(8) 0.120(4) Uani 1 1 d . .
H47A H 0.829015 1.007928 0.029790 0.144 Uiso 1 1 calc R U
H47B H 0.797997 0.965173 -0.043680 0.144 Uiso 1 1 calc R U
C48 C 0.8963(7) 0.8762(8) 0.0263(7) 0.120(3) Uani 1 1 d . .
H48A H 0.892973 0.828977 -0.007215 0.144 Uiso 1 1 calc R U
H48B H 0.976117 0.913860 -0.010087 0.144 Uiso 1 1 calc R U
C49 C 0.8651(5) 0.8263(7) 0.1329(5) 0.111(4) Uani 1 1 d . .
H49A H 0.888087 0.868706 0.163237 0.133 Uiso 1 1 calc R U
H49B H 0.899577 0.762799 0.147762 0.133 Uiso 1 1 calc R U
C50 C 0.7338(6) 0.8070(7) 0.1736(6) 0.123(4) Uani 1 1 d . .
H50A H 0.710134 0.745852 0.166814 0.147 Uiso 1 1 calc R U
H50B H 0.694173 0.799184 0.248788 0.147 Uiso 1 1 calc R U
B1 B 0.2762(4) 0.5179(3) 0.3208(3) 0.0139(9) Uani 1 1 d . .
B2 B 0.2443(4) 0.5245(3) 0.1596(3) 0.0119(9) Uani 1 1 d . .
O1 O 0.3830(2) 0.52152(19) 0.3252(2) 0.0136(6) Uani 1 1 d . .
O2 O 0.2034(2) 0.5884(2) 0.33917(19) 0.0150(6) Uani 1 1 d . .
O3 O 0.3444(2) 0.5922(2) 0.08797(19) 0.0142(5) Uani 1 1 d . .
O4 O 0.1414(2) 0.5385(2) 0.1465(2) 0.0153(6) Uani 1 1 d . .
O5 O 0.7061(5) 0.8962(4) 0.1059(4) 0.0983(18) Uani 1 1 d . .
P1 P 0.21985(8) 0.30244(7) 0.19474(7) 0.01076(19) Uani 1 1 d . .
P2 P 0.20242(8) 0.29593(7) 0.46231(7) 0.01059(19) Uani 1 1 d . .
Pt1 Pt 0.23421(2) 0.39830(2) 0.28845(2) 0.00989(3) Uani 1 1 d . .

loop_
_atom_site_aniso_label
_atom_site_aniso_U_11
_atom_site_aniso_U_22
_atom_site_aniso_U_33
_atom_site_aniso_U_23
_atom_site_aniso_U_13
_atom_site_aniso_U_12
C1 0.0203(18) 0.024(2) 0.0196(19) -0.0122(18) -0.0118(16) 0.0020(17)
C2 0.0170(18) 0.017(2) 0.0178(19) -0.0079(16) -0.0060(15) -0.0029(15)
C3 0.0220(19) 0.017(2) 0.020(2) -0.0128(16) -0.0076(16) 0.0039(15)
C4 0.029(2) 0.025(2) 0.025(2) -0.0138(18) -0.0100(18) -0.0009(17)
C5 0.025(2) 0.024(2) 0.019(2) -0.0060(17) -0.0080(17) -0.0060(17)
C6 0.0209(19) 0.0162(19) 0.0108(18) -0.0017(15) -0.0026(15) 0.0030(15)
C7 0.024(2) 0.019(2) 0.0111(18) -0.0048(15) -0.0089(15) 0.0064(15)
C8 0.024(2) 0.024(2) 0.020(2) -0.0088(17) -0.0171(17) 0.0107(17)
C9 0.024(2) 0.022(2) 0.025(2) -0.0119(18) -0.0148(17) 0.0101(16)
C10 0.041(3) 0.024(2) 0.019(2) -0.0031(17) -0.0151(19) 0.0091(19)
C11 0.0145(17) 0.0138(19) 0.0101(17) -0.0075(15) -0.0025(14) 0.0019(14)
C12 0.0174(18) 0.020(2) 0.0174(19) -0.0118(16) -0.0064(15) 0.0057(15)
C13 0.022(2) 0.020(2) 0.0109(19) -0.0084(16) 0.0029(16) 0.0002(16)
C14 0.041(3) 0.023(2) 0.0112(19) -0.0062(17) -0.0101(19) 0.0013(19)
C15 0.030(2) 0.030(2) 0.016(2) -0.0058(18) -0.0121(18) -0.0027(18)
C16 0.0191(19) 0.028(2) 0.0167(19) -0.0103(18) -0.0089(16) -0.0006(17)
C17 0.0086(16) 0.0184(19) 0.0111(17) -0.0062(15) -0.0039(14) 0.0012(14)
C18 0.0155(19) 0.029(2) 0.031(2) -0.0210(19) -0.0099(17) 0.0095(16)
C19 0.0125(18) 0.040(3) 0.030(2) -0.022(2) -0.0064(16) 0.0090(17)
C20 0.0123(18) 0.032(2) 0.024(2) -0.0082(18) -0.0054(16) -0.0029(16)
C21 0.020(2) 0.020(2) 0.030(2) -0.0101(18) -0.0085(17) -0.0044(16)
C22 0.0116(17) 0.021(2) 0.021(2) -0.0107(16) -0.0038(15) 0.0033(14)
C23 0.0085(16) 0.0143(18) 0.0128(17) -0.0045(14) -0.0019(13) -0.0014(13)
C24 0.0170(18) 0.0176(19) 0.0172(19) -0.0079(15) -0.0015(15) 0.0029(14)
C25 0.028(2) 0.024(2) 0.021(2) -0.0107(17) 0.0004(17) 0.0044(17)
C26 0.0150(18) 0.0135(19) 0.036(2) -0.0069(17) -0.0042(17) 0.0048(14)
C27 0.023(2) 0.026(2) 0.036(2) -0.0090(19) -0.0201(19) 0.0064(17)
C28 0.020(2) 0.018(2) 0.025(2) -0.0114(17) -0.0127(17) 0.0054(15)
C29 0.0107(16) 0.0135(18) 0.0114(17) -0.0016(14) -0.0036(14) 0.0020(13)
C30 0.023(2) 0.026(2) 0.0122(18) -0.0038(16) -0.0092(16) -0.0021(16)
C31 0.025(2) 0.024(2) 0.026(2) -0.0016(18) -0.0160(18) -0.0073(17)
C32 0.0117(17) 0.0151(19) 0.031(2) -0.0025(17) -0.0016(16) -0.0008(14)
C33 0.022(2) 0.018(2) 0.0176(19) -0.0042(16) 0.0043(16) -0.0012(16)
C34 0.0180(18) 0.019(2) 0.0164(18) -0.0100(15) -0.0035(15) 0.0019(15)
C35 0.0125(16) 0.0167(19) 0.0118(18) -0.0103(15) -0.0049(14) 0.0038(13)
C36 0.0112(17) 0.022(2) 0.022(2) -0.0041(16) -0.0044(15) 0.0034(15)
C37 0.024(2) 0.021(2) 0.028(2) -0.0061(17) -0.0129(18) 0.0078(16)
C38 0.0171(19) 0.026(2) 0.027(2) -0.0149(18) -0.0134(17) 0.0104(16)
C39 0.0120(18) 0.031(2) 0.021(2) -0.0118(18) -0.0038(15) 0.0023(16)
C40 0.0149(18) 0.020(2) 0.0154(19) -0.0068(16) -0.0078(15) 0.0033(15)
C41 0.0122(17) 0.0136(19) 0.0093(17) -0.0038(14) -0.0034(14) 0.0005(13)
C42 0.0160(18) 0.023(2) 0.0163(19) -0.0115(17) -0.0078(15) 0.0090(15)
C43 0.024(2) 0.032(2) 0.020(2) -0.0141(18) -0.0168(17) 0.0079(17)
C44 0.024(2) 0.025(2) 0.0141(19) -0.0137(17) -0.0079(16) 0.0100(16)
C45 0.0142(18) 0.020(2) 0.0140(19) -0.0062(16) -0.0044(15) 0.0036(15)
C46 0.0115(16) 0.017(2) 0.0141(18) -0.0063(15) -0.0048(14) 0.0030(14)
C47 0.129(8) 0.042(4) 0.167(9) 0.042(5) -0.111(7) -0.025(5)
C48 0.088(6) 0.157(10) 0.085(6) -0.054(7) 0.000(5) 0.010(6)
C49 0.037(4) 0.188(9) 0.046(4) 0.016(5) -0.015(3) 0.037(5)
C50 0.044(4) 0.146(8) 0.093(6) 0.044(5) -0.028(4) 0.022(4)
B1 0.014(2) 0.017(2) 0.009(2) -0.0044(17) -0.0043(16) 0.0032(16)
B2 0.0122(19) 0.016(2) 0.012(2) -0.0105(17) -0.0049(16) 0.0043(16)
O1 0.0129(13) 0.0179(14) 0.0145(13) -0.0096(11) -0.0070(10) 0.0020(10)
O2 0.0141(12) 0.0166(14) 0.0157(13) -0.0094(11) -0.0049(10) 0.0002(10)
O3 0.0161(12) 0.0126(13) 0.0101(12) -0.0021(11) -0.0039(10) 0.0019(10)
O4 0.0145(13) 0.0155(14) 0.0134(13) -0.0044(11) -0.0049(11) 0.0029(10)
O5 0.077(3) 0.092(4) 0.102(4) -0.009(3) -0.041(3) 0.037(3)
P1 0.0089(4) 0.0134(5) 0.0102(4) -0.0063(4) -0.0027(4) 0.0018(3)
P2 0.0084(4) 0.0140(5) 0.0094(4) -0.0057(4) -0.0027(3) 0.0021(3)
Pt1 0.00831(5) 0.01324(6) 0.00851(6) -0.00546(6) -0.00282(4) 0.00183(6)

loop_
_atom_type_symbol
_atom_type_description
_atom_type_scat_dispersion_real
_atom_type_scat_dispersion_imag
_atom_type_scat_source
C C 0.0033 0.0016 'International Tables Vol C Tables 4.2.6.8 and 6.1.1.4'
H H 0.0000 0.0000 'International Tables Vol C Tables 4.2.6.8 and 6.1.1.4'
B B 0.0013 0.0007 'International Tables Vol C Tables 4.2.6.8 and 6.1.1.4'
O O 0.0106 0.0060 'International Tables Vol C Tables 4.2.6.8 and 6.1.1.4'
P P 0.1023 0.0942 'International Tables Vol C Tables 4.2.6.8 and 6.1.1.4'
Pt Pt -1.7033 8.3905 'International Tables Vol C Tables 4.2.6.8 and 6.1.1.4'

loop_
_geom_angle_atom_site_label_1
_geom_angle_atom_site_label_2
_geom_angle_atom_site_label_3
_geom_angle
O1 C1 C2 113.0(3)
C3 C2 C1 107.2(3)
C3 C2 C5 111.4(3)
C1 C2 C5 110.7(3)
C3 C2 C4 108.6(3)
C1 C2 C4 109.0(3)
C5 C2 C4 109.9(3)
O2 C3 C2 112.7(3)
O3 C6 C7 112.8(3)
C6 C7 C8 107.3(3)
C6 C7 C10 109.2(3)
C8 C7 C10 109.4(3)
C6 C7 C9 111.1(3)
C8 C7 C9 109.8(3)
C10 C7 C9 110.0(3)
O4 C8 C7 112.7(3)
C16 C11 C12 118.2(4)
C16 C11 P1 124.0(3)
C12 C11 P1 117.7(3)
C13 C12 C11 121.2(4)
C14 C13 C12 119.4(4)
C13 C14 C15 120.5(4)
C16 C15 C14 120.1(4)
C15 C16 C11 120.6(4)
C22 C17 C18 118.5(3)
C22 C17 P1 123.7(3)
C18 C17 P1 117.7(3)
C19 C18 C17 120.6(4)
C18 C19 C20 120.1(4)
C21 C20 C19 119.9(4)
C20 C21 C22 120.2(4)
C17 C22 C21 120.7(3)
C28 C23 C24 118.1(3)
C28 C23 P1 118.8(3)
C24 C23 P1 123.0(3)
C25 C24 C23 121.0(4)
C24 C25 C26 119.9(4)
C27 C26 C25 119.4(4)
C26 C27 C28 120.5(4)
C23 C28 C27 121.0(4)
C30 C29 C34 118.0(3)
C30 C29 P2 119.2(3)
C34 C29 P2 122.7(3)
C29 C30 C31 121.0(4)
C32 C31 C30 120.4(4)
C31 C32 C33 119.4(4)
C32 C33 C34 120.8(4)
C33 C34 C29 120.4(4)
C40 C35 C36 119.1(3)
C40 C35 P2 117.8(3)
C36 C35 P2 123.1(3)
C37 C36 C35 120.0(3)
C38 C37 C36 120.4(4)
C39 C38 C37 119.5(4)
C38 C39 C40 120.7(4)
C35 C40 C39 120.2(4)
C42 C41 C46 118.9(3)
C42 C41 P2 123.6(3)
C46 C41 P2 117.5(3)
C41 C42 C43 120.5(4)
C44 C43 C42 119.9(4)
C45 C44 C43 120.0(4)
C44 C45 C46 120.1(4)
C45 C46 C41 120.6(4)
O5 C47 C48 106.3(6)
C49 C48 C47 103.1(7)
C48 C49 C50 100.4(6)
O5 C50 C49 103.7(6)
O2 B1 O1 120.9(4)
O2 B1 Pt1 123.6(3)
O1 B1 Pt1 115.5(3)
O3 B2 O4 119.6(4)
O3 B2 Pt1 125.0(3)
O4 B2 Pt1 115.5(3)
B1 O1 C1 121.7(3)
B1 O2 C3 119.2(3)
B2 O3 C6 121.1(3)
B2 O4 C8 121.5(3)
C47 O5 C50 107.7(5)
C17 P1 C11 101.51(17)
C17 P1 C23 104.80(16)
C11 P1 C23 99.65(16)
C17 P1 Pt1 114.74(12)
C11 P1 Pt1 114.02(12)
C23 P1 Pt1 119.63(12)
C35 P2 C41 102.05(17)
C35 P2 C29 104.01(17)
C41 P2 C29 100.07(16)
C35 P2 Pt1 115.36(12)
C41 P2 Pt1 112.57(12)
C29 P2 Pt1 120.26(12)
B2 Pt1 B1 76.18(13)
B2 Pt1 P2 160.07(12)
B1 Pt1 P2 86.52(12)
B2 Pt1 P1 86.99(12)
B1 Pt1 P1 161.07(12)
P2 Pt1 P1 111.44(3)

loop_
_geom_bond_atom_site_label_1
_geom_bond_atom_site_label_2
_geom_bond_distance
C1 O1 1.435(4)
C1 C2 1.521(5)
C2 C3 1.513(5)
C2 C5 1.527(5)
C2 C4 1.537(5)
C3 O2 1.448(4)
C6 O3 1.427(4)
C6 C7 1.522(5)
C7 C8 1.523(5)
C7 C10 1.531(5)
C7 C9 1.532(5)
C8 O4 1.428(5)
C11 C16 1.391(5)
C11 C12 1.397(5)
C11 P1 1.829(4)
C12 C13 1.385(5)
C13 C14 1.372(6)
C14 C15 1.386(6)
C15 C16 1.380(6)
C17 C22 1.382(5)
C17 C18 1.397(5)
C17 P1 1.828(4)
C18 C19 1.383(5)
C19 C20 1.384(6)
C20 C21 1.371(5)
C21 C22 1.392(5)
C23 C28 1.386(5)
C23 C24 1.393(5)
C23 P1 1.842(4)
C24 C25 1.388(5)
C25 C26 1.391(6)
C26 C27 1.373(6)
C27 C28 1.387(5)
C29 C30 1.388(5)
C29 C34 1.400(5)
C29 P2 1.835(4)
C30 C31 1.392(5)
C31 C32 1.370(6)
C32 C33 1.382(6)
C33 C34 1.384(5)
C35 C40 1.389(5)
C35 C36 1.396(5)
C35 P2 1.827(4)
C36 C37 1.393(5)
C37 C38 1.385(5)
C38 C39 1.374(6)
C39 C40 1.393(5)
C41 C42 1.388(5)
C41 C46 1.396(5)
C41 P2 1.829(4)
C42 C43 1.397(5)
C43 C44 1.385(5)
C44 C45 1.382(5)
C45 C46 1.389(5)
C47 O5 1.336(9)
C47 C48 1.496(11)
C48 C49 1.373(10)
C49 C50 1.510(8)
C50 O5 1.453(8)
B1 O2 1.373(5)
B1 O1 1.378(5)
B1 Pt1 2.085(5)
B2 O3 1.384(5)
B2 O4 1.387(5)
B2 Pt1 2.075(4)
P1 Pt1 2.3480(10)
P2 Pt1 2.3450(10)

loop_
_geom_torsion_atom_site_label_1
_geom_torsion_atom_site_label_2
_geom_torsion_atom_site_label_3
_geom_torsion_atom_site_label_4
_geom_torsion
O1 C1 C2 C3 50.2(4)
O1 C1 C2 C5 -71.5(4)
O1 C1 C2 C4 167.5(3)
C1 C2 C3 O2 -55.4(4)
C5 C2 C3 O2 65.9(4)
C4 C2 C3 O2 -173.0(3)
O3 C6 C7 C8 -53.2(4)
O3 C6 C7 C10 -171.7(3)
O3 C6 C7 C9 66.9(4)
C6 C7 C8 O4 52.3(4)
C10 C7 C8 O4 170.6(3)
C9 C7 C8 O4 -68.6(4)
C16 C11 C12 C13 -1.2(6)
P1 C11 C12 C13 -179.1(3)
C11 C12 C13 C14 0.9(6)
C12 C13 C14 C15 -0.1(6)
C13 C14 C15 C16 -0.3(7)
C14 C15 C16 C11 0.0(7)
C12 C11 C16 C15 0.7(6)
P1 C11 C16 C15 178.5(3)
C22 C17 C18 C19 -0.1(6)
P1 C17 C18 C19 -178.3(3)
C17 C18 C19 C20 0.2(7)
C18 C19 C20 C21 -0.3(7)
C19 C20 C21 C22 0.3(6)
C18 C17 C22 C21 0.1(6)
P1 C17 C22 C21 178.2(3)
C20 C21 C22 C17 -0.2(6)
C28 C23 C24 C25 -0.7(6)
P1 C23 C24 C25 178.9(3)
C23 C24 C25 C26 -0.2(6)
C24 C25 C26 C27 0.7(6)
C25 C26 C27 C28 -0.4(6)
C24 C23 C28 C27 1.0(6)
P1 C23 C28 C27 -178.5(3)
C26 C27 C28 C23 -0.5(6)
C34 C29 C30 C31 2.5(6)
P2 C29 C30 C31 -175.5(3)
C29 C30 C31 C32 -1.1(6)
C30 C31 C32 C33 -1.2(6)
C31 C32 C33 C34 1.9(6)
C32 C33 C34 C29 -0.5(6)
C30 C29 C34 C33 -1.8(6)
P2 C29 C34 C33 176.2(3)
C40 C35 C36 C37 0.0(6)
P2 C35 C36 C37 -178.4(3)
C35 C36 C37 C38 0.4(6)
C36 C37 C38 C39 -0.6(6)
C37 C38 C39 C40 0.3(6)
C36 C35 C40 C39 -0.3(6)
P2 C35 C40 C39 178.2(3)
C38 C39 C40 C35 0.1(6)
C46 C41 C42 C43 0.0(6)
P2 C41 C42 C43 -179.8(3)
C41 C42 C43 C44 1.1(6)
C42 C43 C44 C45 -1.3(7)
C43 C44 C45 C46 0.2(6)
C44 C45 C46 C41 1.0(6)
C42 C41 C46 C45 -1.1(6)
P2 C41 C46 C45 178.7(3)
O5 C47 C48 C49 -36.5(10)
C47 C48 C49 C50 42.4(11)
C48 C49 C50 O5 -35.6(11)
O2 B1 O1 C1 0.5(6)
Pt1 B1 O1 C1 -178.2(3)
C2 C1 O1 B1 -24.7(5)
O1 B1 O2 C3 -5.6(5)
Pt1 B1 O2 C3 173.0(3)
C2 C3 O2 B1 34.7(5)
O4 B2 O3 C6 -4.2(5)
Pt1 B2 O3 C6 175.0(3)
C7 C6 O3 B2 30.9(5)
O3 B2 O4 C8 3.4(5)
Pt1 B2 O4 C8 -175.9(3)
C7 C8 O4 B2 -29.3(5)
C48 C47 O5 C50 12.4(10)
C49 C50 O5 C47 13.5(11)
C22 C17 P1 C11 83.5(4)
C18 C17 P1 C11 -98.3(3)
C22 C17 P1 C23 -19.8(4)
C18 C17 P1 C23 158.3(3)
C22 C17 P1 Pt1 -153.0(3)
C18 C17 P1 Pt1 25.1(4)
C16 C11 P1 C17 9.8(4)
C12 C11 P1 C17 -172.4(3)
C16 C11 P1 C23 117.2(3)
C12 C11 P1 C23 -65.0(3)
C16 C11 P1 Pt1 -114.1(3)
C12 C11 P1 Pt1 63.6(3)
C28 C23 P1 C17 -102.6(3)
C24 C23 P1 C17 77.9(3)
C28 C23 P1 C11 152.7(3)
C24 C23 P1 C11 -26.9(3)
C28 C23 P1 Pt1 27.8(3)
C24 C23 P1 Pt1 -151.7(3)
C40 C35 P2 C41 -94.1(3)
C36 C35 P2 C41 84.4(3)
C40 C35 P2 C29 162.2(3)
C36 C35 P2 C29 -19.4(4)
C40 C35 P2 Pt1 28.3(3)
C36 C35 P2 Pt1 -153.2(3)
C42 C41 P2 C35 12.4(4)
C46 C41 P2 C35 -167.4(3)
C42 C41 P2 C29 119.3(3)
C46 C41 P2 C29 -60.6(3)
C42 C41 P2 Pt1 -111.8(3)
C46 C41 P2 Pt1 68.4(3)
C30 C29 P2 C35 -97.4(3)
C34 C29 P2 C35 84.7(3)
C30 C29 P2 C41 157.4(3)
C34 C29 P2 C41 -20.5(3)
C30 C29 P2 Pt1 33.7(4)
C34 C29 P2 Pt1 -144.3(3)
